data_2012232
loop_
_publ_author_name
'Vasuki, G.'
'Parthasarathi, V.'
'Ramamurthi, K.'
'Jindal, D. P.'
'Dubey, S.'

_publ_section_title
;
 17-Oxo-16-(2-pyridylmethylene)androst-5-en-3\b-ol monohydrate
;
_journal_issue 9
_journal_name_full 'Acta Crystallographica Section C'
_journal_page_first 1062
_journal_page_last 1063
_journal_paper_doi 10.1107/S010827010100912X
_journal_volume 57
_journal_year 2001
_chemical_formula_iupac 'C25 H31 N O2, H2 O'
_chemical_formula_moiety 'C25 H31 N O2, H2 O'
_chemical_formula_sum 'C25 H33 N O3'
_chemical_formula_weight 395.52
_chemical_name_systematic
;
17-Oxo-16-(2-pyridylmethylene)-androst-5-en-3\b-ol monohydrate
;
_space_group_IT_number 4
_symmetry_cell_setting monoclinic
_symmetry_space_group_name_Hall 'P 2yb'
_symmetry_space_group_name_H-M 'P 1 21 1'
_audit_creation_method SHELXL-97
_cell_angle_alpha 90.00
_cell_angle_beta 91.197(12)
_cell_angle_gamma 90.00
_cell_formula_units_Z 2
_cell_length_a 6.5376(3)
_cell_length_b 11.8766(10)
_cell_length_c 13.5312(15)
_cell_measurement_reflns_used 25
_cell_measurement_temperature 293(2)
_cell_measurement_theta_max 30
_cell_measurement_theta_min 20
_cell_volume 1050.39(15)
_computing_cell_refinement 'CAD-4 EXPRESS'
_computing_data_collection 'CAD-4 EXPRESS (Enraf-Nonius, 1994)'
_computing_data_reduction 'MolEN (Fair, 1990)'
_computing_molecular_graphics 'ZORTEP (Zsolnai, 1997)'
_computing_publication_material 'SHELXL97 '
_computing_structure_refinement 'SHELXL97 (Sheldrick, 1997)'
_computing_structure_solution 'SHELXS97 (Sheldrick, 1997)'
_diffrn_ambient_temperature 293(2)
_diffrn_measured_fraction_theta_full .995
_diffrn_measured_fraction_theta_max .995
_diffrn_measurement_device_type 'Enraf-Nonius CAD-4'
_diffrn_measurement_method \w--2\q
_diffrn_radiation_monochromator graphite
_diffrn_radiation_source 'fine-focus sealed tube'
_diffrn_radiation_type CuK\a
_diffrn_radiation_wavelength 1.5418
_diffrn_reflns_av_R_equivalents .0229
_diffrn_reflns_av_sigmaI/netI .0160
_diffrn_reflns_limit_h_max 7
_diffrn_reflns_limit_h_min 0
_diffrn_reflns_limit_k_max 14
_diffrn_reflns_limit_k_min 0
_diffrn_reflns_limit_l_max 16
_diffrn_reflns_limit_l_min -16
_diffrn_reflns_number 2187
_diffrn_reflns_theta_full 67.92
_diffrn_reflns_theta_max 67.92
_diffrn_reflns_theta_min 3.27
_diffrn_standards_decay_% 0
_diffrn_standards_interval_time 120
_diffrn_standards_number 2
_exptl_absorpt_coefficient_mu .639
_exptl_absorpt_correction_T_max .9880
_exptl_absorpt_correction_T_min .7999
_exptl_absorpt_correction_type psi-scan
_exptl_absorpt_process_details '(North et al., 1968)'
_exptl_crystal_colour colourless
_exptl_crystal_density_diffrn 1.251
_exptl_crystal_density_method 'not measured'
_exptl_crystal_description rectangular
_exptl_crystal_F_000 428
_exptl_crystal_size_max .3
_exptl_crystal_size_mid .2
_exptl_crystal_size_min .1
_refine_diff_density_max .272
_refine_diff_density_min -.220
_refine_ls_extinction_coef .0044(10)
_refine_ls_extinction_method SHELXL97
_refine_ls_goodness_of_fit_ref 1.143
_refine_ls_hydrogen_treatment mixed
_refine_ls_matrix_type full
_refine_ls_number_parameters 267
_refine_ls_number_reflns 2003
_refine_ls_number_restraints 3
_refine_ls_restrained_S_all 1.142
_refine_ls_R_factor_all .0422
_refine_ls_R_factor_gt .0389
_refine_ls_shift/su_max <0.001
_refine_ls_shift/su_mean .000
_refine_ls_structure_factor_coef Fsqd
_refine_ls_weighting_details 'w = 1/[\s^2^(Fo^2^)+(0.0724P)^2^+0.1862P] where P = (Fo^2^+2Fc^2^)/3'
_refine_ls_weighting_scheme calc
_refine_ls_wR_factor_ref .1165
_reflns_number_gt 1888
_reflns_number_total 2003
_reflns_threshold_expression I>2s(I)
_cod_data_source_file vj1136.cif
_cod_data_source_block I
_cod_original_sg_symbol_H-M 'P 21'
_cod_database_code 2012232
_cod_database_fobs_code 2012232

loop_
_symmetry_equiv_pos_as_xyz
'x, y, z'
'-x, y+1/2, -z'

loop_
_atom_site_label
_atom_site_fract_x
_atom_site_fract_y
_atom_site_fract_z
_atom_site_U_iso_or_equiv
_atom_site_adp_type
_atom_site_calc_flag
_atom_site_refinement_flags
_atom_site_occupancy
_atom_site_disorder_assembly
_atom_site_disorder_group
_atom_site_type_symbol
O3 -.2397(4) .7248(3) -.28994(15) .0603(7) Uani d . 1 . . O
H3 -.1564 .7538 -.3265 .090 Uiso calc R 1 . . H
O17 .3275(3) .6155(2) .46889(15) .0523(6) Uani d . 1 . . O
N26 .9804(4) .8130(2) .54939(17) .0432(6) Uani d . 1 . . N
C1 -.1706(4) .6331(3) -.02775(19) .0351(6) Uani d . 1 . . C
H1A -.2176 .5653 .0047 .042 Uiso calc R 1 . . H
H1B -.2349 .6968 .0040 .042 Uiso calc R 1 . . H
C2 -.2407(4) .6297(3) -.1358(2) .0411(7) Uani d . 1 . . C
H2A -.1876 .5624 -.1668 .049 Uiso calc R 1 . . H
H2B -.3889 .6265 -.1397 .049 Uiso calc R 1 . . H
C3 -.1671(4) .7322(3) -.19021(19) .0387(6) Uani d . 1 . . C
H3A -.2273 .7991 -.1600 .046 Uiso calc R 1 . . H
C4 .0656(4) .7417(3) -.18152(19) .0380(6) Uani d . 1 . . C
H4A .1272 .6805 -.2178 .046 Uiso calc R 1 . . H
H4B .1086 .8119 -.2113 .046 Uiso calc R 1 . . H
C5 .1415(4) .7380(2) -.07507(18) .0299(5) Uani d . 1 . . C
C6 .2728(4) .8155(2) -.04007(19) .0331(6) Uani d . 1 . . C
H6 .3135 .8718 -.0832 .040 Uiso calc R 1 . . H
C7 .3592(4) .8183(2) .06345(19) .0349(6) Uani d . 1 . . C
H7A .2949 .8790 .0993 .042 Uiso calc R 1 . . H
H7B .5045 .8342 .0612 .042 Uiso calc R 1 . . H
C8 .3279(4) .7087(2) .11905(18) .0276(5) Uani d . 1 . . C
H8 .4249 .6524 .0953 .033 Uiso calc R 1 . . H
C9 .1071(4) .6658(2) .09947(18) .0279(5) Uani d . 1 . . C
H9 .0165 .7280 .1173 .033 Uiso calc R 1 . . H
C10 .0638(4) .6425(2) -.01221(18) .0286(5) Uani d . 1 . . C
C11 .0480(4) .5661(3) .16598(19) .0357(6) Uani d . 1 . . C
H11A -.0978 .5526 .1580 .043 Uiso calc R 1 . . H
H11B .1184 .4992 .1434 .043 Uiso calc R 1 . . H
C12 .0980(4) .5828(3) .27624(19) .0367(6) Uani d . 1 . . C
H12A .0116 .6413 .3028 .044 Uiso calc R 1 . . H
H12B .0723 .5136 .3120 .044 Uiso calc R 1 . . H
C13 .3226(4) .6160(2) .28874(18) .0309(6) Uani d . 1 . . C
C14 .3600(4) .7239(2) .23019(18) .0289(5) Uani d . 1 . . C
H14 .2547 .7772 .2508 .035 Uiso calc R 1 . . H
C15 .5654(4) .7707(3) .27197(18) .0346(6) Uani d . 1 . . C
H15A .6808 .7380 .2384 .042 Uiso calc R 1 . . H
H15B .5712 .8521 .2660 .042 Uiso calc R 1 . . H
C16 .5625(4) .7348(3) .37945(19) .0354(6) Uani d . 1 . . C
C17 .3912(4) .6510(3) .39193(19) .0363(6) Uani d . 1 . . C
C18 .4657(4) .5173(3) .2622(2) .0411(7) Uani d . 1 . . C
H18A .6052 .5385 .2758 .062 Uiso calc R 1 . . H
H18B .4489 .4996 .1933 .062 Uiso calc R 1 . . H
H18C .4320 .4525 .3010 .062 Uiso calc R 1 . . H
C19 .1667(5) .5319(3) -.0459(2) .0409(7) Uani d . 1 . . C
H19A .1563 .5259 -.1166 .061 Uiso calc R 1 . . H
H19B .0994 .4688 -.0164 .061 Uiso calc R 1 . . H
H19C .3083 .5323 -.0256 .061 Uiso calc R 1 . . H
C20 .6861(4) .7582(3) .4573(2) .0370(6) Uani d . 1 . . C
H20 .6468 .7262 .5167 .044 Uiso calc R 1 . . H
C21 .8725(4) .8259(3) .46345(19) .0361(6) Uani d . 1 . . C
C22 .9409(5) .8958(3) .3895(2) .0481(8) Uani d . 1 . . C
H22 .8645 .9042 .3312 .058 Uiso calc R 1 . . H
C23 1.1231(5) .9531(3) .4025(3) .0550(9) Uani d . 1 . . C
H23 1.1685 1.0024 .3543 .066 Uiso calc R 1 . . H
C24 1.2368(5) .9358(3) .4881(3) .0520(8) Uani d . 1 . . C
H24 1.3632 .9704 .4977 .062 Uiso calc R 1 . . H
C25 1.1584(5) .8666(3) .5585(2) .0514(9) Uani d . 1 . . C
H25 1.2345 .8562 .6166 .062 Uiso calc R 1 . . H
O27 -.5891(4) .5797(3) -.32162(17) .0683(8) Uani d D 1 . . O
H27A -.5206 .6560 -.3215 .097 Uiso d D 1 . . H
H27B -.6254 .5933 -.3937 .097 Uiso d D 1 . . H

loop_
_atom_site_aniso_label
_atom_site_aniso_U_11
_atom_site_aniso_U_22
_atom_site_aniso_U_33
_atom_site_aniso_U_12
_atom_site_aniso_U_13
_atom_site_aniso_U_23
O3 .0610(14) .0865(18) .0325(11) -.0300(14) -.0179(9) .0169(12)
O17 .0450(12) .0773(17) .0343(11) -.0175(11) -.0037(8) .0114(11)
N26 .0373(12) .0582(16) .0338(11) -.0091(12) -.0068(9) -.0016(12)
C1 .0306(13) .0449(16) .0295(13) -.0093(11) -.0031(10) .0048(12)
C2 .0380(15) .0509(17) .0339(14) -.0121(13) -.0075(11) .0051(13)
C3 .0421(15) .0436(15) .0301(13) -.0036(13) -.0094(11) .0033(12)
C4 .0423(14) .0438(15) .0277(12) -.0097(13) -.0014(10) .0040(12)
C5 .0288(11) .0312(13) .0296(12) .0009(10) .0003(9) .0006(11)
C6 .0360(13) .0306(13) .0327(13) -.0028(11) -.0012(10) .0054(11)
C7 .0347(13) .0334(13) .0365(13) -.0046(11) -.0048(10) .0032(12)
C8 .0224(11) .0298(12) .0307(12) -.0007(10) -.0013(9) .0007(10)
C9 .0262(12) .0303(13) .0270(12) -.0017(10) -.0023(9) .0005(10)
C10 .0278(13) .0311(13) .0268(12) -.0006(10) -.0011(9) -.0011(10)
C11 .0309(13) .0430(16) .0330(13) -.0092(11) -.0037(10) .0058(12)
C12 .0303(13) .0495(16) .0303(12) -.0083(12) -.0024(10) .0077(12)
C13 .0251(13) .0373(15) .0301(12) -.0008(10) -.0018(9) .0040(11)
C14 .0238(11) .0316(13) .0311(12) .0000(10) -.0029(9) -.0004(11)
C15 .0293(13) .0413(14) .0329(13) -.0065(11) -.0084(10) .0037(11)
C16 .0294(12) .0426(15) .0339(13) -.0015(12) -.0048(10) .0015(12)
C17 .0298(13) .0454(16) .0333(14) -.0004(12) -.0048(10) .0041(12)
C18 .0385(15) .0373(15) .0474(16) .0039(12) -.0041(12) .0063(12)
C19 .0481(16) .0347(15) .0400(15) .0058(13) .0011(12) -.0051(12)
C20 .0324(13) .0474(16) .0311(12) -.0031(12) -.0034(10) .0003(12)
C21 .0331(13) .0438(15) .0312(13) -.0005(12) -.0058(10) -.0053(12)
C22 .0483(17) .0561(19) .0393(15) -.0109(15) -.0101(13) .0037(14)
C23 .056(2) .056(2) .0530(18) -.0196(17) -.0007(15) .0053(16)
C24 .0416(17) .063(2) .0511(18) -.0140(15) -.0045(14) -.0101(16)
C25 .0421(16) .071(2) .0408(16) -.0119(16) -.0121(12) -.0073(17)
O27 .0637(16) .095(2) .0463(13) -.0181(16) -.0069(11) .0013(14)

loop_
_atom_type_symbol
_atom_type_description
_atom_type_scat_dispersion_real
_atom_type_scat_dispersion_imag
_atom_type_scat_source
C C .0181 .0091 'International Tables Vol C Tables 4.2.6.8 and 6.1.1.4'
H H .0000 .0000 'International Tables Vol C Tables 4.2.6.8 and 6.1.1.4'
N N .0311 .0180 'International Tables Vol C Tables 4.2.6.8 and 6.1.1.4'
O O .0492 .0322 'International Tables Vol C Tables 4.2.6.8 and 6.1.1.4'

loop_
_geom_angle_atom_site_label_1
_geom_angle_atom_site_label_2
_geom_angle_atom_site_label_3
_geom_angle
_geom_angle_publ_flag
C3 O3 H3 109.5 ?
C25 N26 C21 117.6(3) ?
C2 C1 C10 114.2(2) yes
C2 C1 H1A 108.7 ?
C10 C1 H1A 108.7 ?
C2 C1 H1B 108.7 ?
C10 C1 H1B 108.7 ?
H1A C1 H1B 107.6 ?
C3 C2 C1 110.8(2) ?
C3 C2 H2A 109.5 ?
C1 C2 H2A 109.5 ?
C3 C2 H2B 109.5 ?
C1 C2 H2B 109.5 ?
H2A C2 H2B 108.1 ?
O3 C3 C2 108.1(2) yes
O3 C3 C4 112.9(2) ?
C2 C3 C4 110.5(2) ?
O3 C3 H3A 108.4 ?
C2 C3 H3A 108.4 ?
C4 C3 H3A 108.4 ?
C5 C4 C3 112.1(2) ?
C5 C4 H4A 109.2 ?
C3 C4 H4A 109.2 ?
C5 C4 H4B 109.2 ?
C3 C4 H4B 109.2 ?
H4A C4 H4B 107.9 ?
C6 C5 C10 122.5(2) ?
C6 C5 C4 120.8(2) ?
C10 C5 C4 116.7(2) ?
C5 C6 C7 124.9(2) ?
C5 C6 H6 117.6 ?
C7 C6 H6 117.6 ?
C6 C7 C8 113.1(2) ?
C6 C7 H7A 109.0 ?
C8 C7 H7A 109.0 ?
C6 C7 H7B 109.0 ?
C8 C7 H7B 109.0 ?
H7A C7 H7B 107.8 ?
C7 C8 C14 111.7(2) ?
C7 C8 C9 109.4(2) ?
C14 C8 C9 108.44(18) ?
C7 C8 H8 109.1 ?
C14 C8 H8 109.1 ?
C9 C8 H8 109.1 ?
C11 C9 C8 113.38(19) ?
C11 C9 C10 112.8(2) ?
C8 C9 C10 111.99(19) ?
C11 C9 H9 106.0 ?
C8 C9 H9 106.0 ?
C10 C9 H9 106.0 ?
C5 C10 C1 108.8(2) ?
C5 C10 C19 108.5(2) yes
C1 C10 C19 109.5(2) ?
C5 C10 C9 110.9(2) ?
C1 C10 C9 107.72(18) ?
C19 C10 C9 111.4(2) ?
C12 C11 C9 114.7(2) ?
C12 C11 H11A 108.6 ?
C9 C11 H11A 108.6 ?
C12 C11 H11B 108.6 ?
C9 C11 H11B 108.6 ?
H11A C11 H11B 107.6 ?
C13 C12 C11 109.0(2) ?
C13 C12 H12A 109.9 ?
C11 C12 H12A 109.9 ?
C13 C12 H12B 109.9 ?
C11 C12 H12B 109.9 ?
H12A C12 H12B 108.3 ?
C17 C13 C12 116.0(2) ?
C17 C13 C14 101.5(2) ?
C12 C13 C14 108.9(2) ?
C17 C13 C18 104.7(2) yes
C12 C13 C18 111.3(2) ?
C14 C13 C18 114.2(2) ?
C8 C14 C13 113.1(2) ?
C8 C14 C15 120.2(2) ?
C13 C14 C15 105.0(2) ?
C8 C14 H14 105.9 ?
C13 C14 H14 105.9 ?
C15 C14 H14 105.9 ?
C16 C15 C14 102.7(2) ?
C16 C15 H15A 111.2 ?
C14 C15 H15A 111.2 ?
C16 C15 H15B 111.2 ?
C14 C15 H15B 111.2 ?
H15A C15 H15B 109.1 ?
C20 C16 C17 118.9(2) ?
C20 C16 C15 132.4(3) ?
C17 C16 C15 108.5(2) ?
O17 C17 C16 126.7(2) ?
O17 C17 C13 126.8(3) yes
C16 C17 C13 106.5(2) ?
C13 C18 H18A 109.5 ?
C13 C18 H18B 109.5 ?
H18A C18 H18B 109.5 ?
C13 C18 H18C 109.5 ?
H18A C18 H18C 109.5 ?
H18B C18 H18C 109.5 ?
C10 C19 H19A 109.5 ?
C10 C19 H19B 109.5 ?
H19A C19 H19B 109.5 ?
C10 C19 H19C 109.5 ?
H19A C19 H19C 109.5 ?
H19B C19 H19C 109.5 ?
C16 C20 C21 130.2(3) ?
C16 C20 H20 114.9 ?
C21 C20 H20 114.9 ?
N26 C21 C22 121.3(3) ?
N26 C21 C20 113.9(3) ?
C22 C21 C20 124.9(2) ?
C23 C22 C21 119.7(3) ?
C23 C22 H22 120.1 ?
C21 C22 H22 120.1 ?
C24 C23 C22 118.8(3) ?
C24 C23 H23 120.6 ?
C22 C23 H23 120.6 ?
C25 C24 C23 118.1(3) ?
C25 C24 H24 120.9 ?
C23 C24 H24 120.9 ?
N26 C25 C24 124.3(3) ?
N26 C25 H25 117.8 ?
C24 C25 H25 117.8 ?
H27A O27 H27B 87.3 ?

loop_
_geom_bond_atom_site_label_1
_geom_bond_atom_site_label_2
_geom_bond_site_symmetry_2
_geom_bond_distance
_geom_bond_publ_flag
O3 C3 . 1.424(3) ?
O3 H3 . .82 ?
O17 C17 . 1.206(3) yes
N26 C25 . 1.330(4) ?
N26 C21 . 1.356(3) ?
C1 C2 . 1.523(3) yes
C1 C10 . 1.546(3) ?
C1 H1A . .97 ?
C1 H1B . .97 ?
C2 C3 . 1.507(4) ?
C2 H2A . .97 ?
C2 H2B . .97 ?
C3 C4 . 1.528(4) ?
C3 H3A . .98 ?
C4 C5 . 1.514(3) ?
C4 H4A . .97 ?
C4 H4B . .97 ?
C5 C6 . 1.338(4) ?
C5 C10 . 1.512(4) ?
C6 C7 . 1.500(3) ?
C6 H6 . .93 ?
C7 C8 . 1.519(4) ?
C7 H7A . .97 ?
C7 H7B . .97 ?
C8 C14 . 1.525(3) ?
C8 C9 . 1.549(3) ?
C8 H8 . .98 ?
C9 C11 . 1.542(4) ?
C9 C10 . 1.556(3) ?
C9 H9 . .98 ?
C10 C19 . 1.549(4) yes
C11 C12 . 1.534(3) ?
C11 H11A . .97 ?
C11 H11B . .97 ?
C12 C13 . 1.526(3) ?
C12 H12A . .97 ?
C12 H12B . .97 ?
C13 C17 . 1.516(3) ?
C13 C14 . 1.529(4) ?
C13 C18 . 1.547(4) yes
C14 C15 . 1.550(3) ?
C14 H14 . .98 ?
C15 C16 . 1.516(4) ?
C15 H15A . .97 ?
C15 H15B . .97 ?
C16 C20 . 1.343(4) ?
C16 C17 . 1.510(4) ?
C18 H18A . .96 ?
C18 H18B . .96 ?
C18 H18C . .96 ?
C19 H19A . .96 ?
C19 H19B . .96 ?
C19 H19C . .96 ?
C20 C21 . 1.461(4) ?
C20 H20 . .93 ?
C21 C22 . 1.382(4) ?
C22 C23 . 1.379(5) ?
C22 H22 . .93 ?
C23 C24 . 1.379(5) ?
C23 H23 . .93 ?
C24 C25 . 1.366(5) ?
C24 H24 . .93 ?
C25 H25 . .93 ?
O27 H27A . 1.01 ?
O27 H27B . 1.01 ?

loop_
_geom_hbond_atom_site_label_D
_geom_hbond_atom_site_label_H
_geom_hbond_atom_site_label_A
_geom_hbond_site_symmetry_A
_geom_hbond_distance_DH
_geom_hbond_distance_HA
_geom_hbond_distance_DA
_geom_hbond_angle_DHA
_geom_hbond_publ_flag
O3 H3 N26 1_454 .82 2.04 2.833(3) 162 yes
O27 H27A O3 . 1.01 2.05 2.886(3) 139 yes
O27 H27B O17 1_454 1.01 1.90 2.907(3) 176 yes

loop_
_geom_torsion_atom_site_label_1
_geom_torsion_atom_site_label_2
_geom_torsion_atom_site_label_3
_geom_torsion_atom_site_label_4
_geom_torsion
_geom_torsion_publ_flag
C10 C1 C2 C3 -57.1(3) yes
C1 C2 C3 O3 -179.2(2) ?
C1 C2 C3 C4 56.8(3) ?
O3 C3 C4 C5 -174.4(3) ?
C2 C3 C4 C5 -53.3(3) ?
C3 C4 C5 C6 -130.4(3) ?
C3 C4 C5 C10 50.4(3) ?
C10 C5 C6 C7 .1(4) yes
C4 C5 C6 C7 -179.1(3) ?
C5 C6 C7 C8 14.8(4) yes
C6 C7 C8 C14 -163.7(2) ?
C6 C7 C8 C9 -43.6(3) yes
C7 C8 C9 C11 -170.3(2) ?
C14 C8 C9 C11 -48.3(3) ?
C7 C8 C9 C10 60.6(3) yes
C14 C8 C9 C10 -177.3(2) ?
C6 C5 C10 C1 133.7(3) ?
C4 C5 C10 C1 -47.1(3) ?
C6 C5 C10 C19 -107.3(3) ?
C4 C5 C10 C19 72.0(3) ?
C6 C5 C10 C9 15.4(3) yes
C4 C5 C10 C9 -165.4(2) ?
C2 C1 C10 C5 50.1(3) ?
C2 C1 C10 C19 -68.3(3) ?
C2 C1 C10 C9 170.4(2) ?
C11 C9 C10 C5 -174.9(2) ?
C8 C9 C10 C5 -45.5(3) yes
C11 C9 C10 C1 66.2(3) ?
C8 C9 C10 C1 -164.4(2) ?
C11 C9 C10 C19 -53.9(3) ?
C8 C9 C10 C19 75.5(3) ?
C8 C9 C11 C12 48.4(3) ?
C10 C9 C11 C12 177.0(2) ?
C9 C11 C12 C13 -52.6(3) ?
C11 C12 C13 C17 172.1(2) ?
C11 C12 C13 C14 58.5(3) ?
C11 C12 C13 C18 -68.3(3) ?
C7 C8 C14 C13 178.1(2) ?
C9 C8 C14 C13 57.4(3) ?
C7 C8 C14 C15 -57.0(3) ?
C9 C8 C14 C15 -177.6(2) ?
C17 C13 C14 C8 172.93(19) ?
C12 C13 C14 C8 -64.2(3) ?
C18 C13 C14 C8 60.9(3) ?
C17 C13 C14 C15 40.1(3) ?
C12 C13 C14 C15 163.0(2) ?
C18 C13 C14 C15 -71.9(3) ?
C8 C14 C15 C16 -161.1(2) ?
C13 C14 C15 C16 -32.4(3) ?
C14 C15 C16 C20 -172.7(3) ?
C14 C15 C16 C17 12.0(3) ?
C20 C16 C17 O17 13.9(5) ?
C15 C16 C17 O17 -170.0(3) ?
C20 C16 C17 C13 -163.2(3) ?
C15 C16 C17 C13 12.8(3) ?
C12 C13 C17 O17 32.7(4) ?
C14 C13 C17 O17 150.5(3) ?
C18 C13 C17 O17 -90.4(3) ?
C12 C13 C17 C16 -150.1(2) ?
C14 C13 C17 C16 -32.3(3) ?
C18 C13 C17 C16 86.8(3) ?
C17 C16 C20 C21 173.2(3) ?
C15 C16 C20 C21 -1.7(6) ?
C25 N26 C21 C22 -2.5(5) ?
C25 N26 C21 C20 176.1(3) ?
C16 C20 C21 N26 -167.4(3) ?
C16 C20 C21 C22 11.2(5) ?
N26 C21 C22 C23 .5(5) ?
C20 C21 C22 C23 -177.9(3) ?
C21 C22 C23 C24 2.3(6) ?
C22 C23 C24 C25 -3.0(6) ?
C21 N26 C25 C24 1.7(5) ?
C23 C24 C25 N26 1.0(6) ?

loop_
_cod_related_entry_id
_cod_related_entry_database
_cod_related_entry_code
1 ChemSpider 21182035
